data_4102809
loop_
_publ_author_name
'Takuji Hatakeyama'
'Toru Hashimoto'
'Yoshiyuki Kondo'
'Yuichi Fujiwara'
'Hirofumi Seike'
'Hikaru Takaya'
'Yoshinori Tamada'
'Teruo Ono'
'Masaharu Nakamura'

_publ_section_title
;
 Iron-Catalyzed Suzuki-Miyaura Coupling of Alkyl Halides
;
_journal_name_full 'Journal of the American Chemical Society'
_journal_page_first 10674
_journal_page_last 10676
_journal_paper_doi 10.1021/ja103973a
_journal_volume 132
_journal_year 2010
_chemical_formula_moiety 'C62 H88 Cl2 Fe P2 '
_chemical_formula_sum 'C62 H88 Cl2 Fe P2'
_chemical_formula_weight 1022.08
_space_group_IT_number 15
_symmetry_cell_setting monoclinic
_symmetry_Int_Tables_number 15
_symmetry_space_group_name_Hall '-C 2yc'
_symmetry_space_group_name_H-M 'C 1 2/c 1'
_cell_angle_alpha 90.0000
_cell_angle_beta 105.9441(16)
_cell_angle_gamma 90.0000
_cell_formula_units_Z 8
_cell_length_a 27.612(7)
_cell_length_b 19.743(4)
_cell_length_c 24.692(6)
_cell_measurement_reflns_used 4616
_cell_measurement_temperature 123.1
_cell_measurement_theta_max 27.5
_cell_measurement_theta_min 3.1
_cell_volume 12943(5)
_computing_cell_refinement CrystalClear
_computing_data_collection CrystalClear
_computing_data_reduction CrystalStructure
_computing_publication_material 'CrystalStructure 3.8'
_computing_structure_refinement SHELXL
_computing_structure_solution SHELXS97
_diffrn_detector_area_resol_mean 7.31
_diffrn_measured_fraction_theta_full 0.990
_diffrn_measured_fraction_theta_max 0.805
_diffrn_measurement_device_type 'Rigaku Saturn'
_diffrn_measurement_method \w
_diffrn_radiation_type 'Mo K\a'
_diffrn_radiation_wavelength 0.71070
_diffrn_reflns_av_R_equivalents 0.046
_diffrn_reflns_limit_h_max 33
_diffrn_reflns_limit_h_min -35
_diffrn_reflns_limit_k_max 25
_diffrn_reflns_limit_k_min -16
_diffrn_reflns_limit_l_max 30
_diffrn_reflns_limit_l_min -32
_diffrn_reflns_number 23534
_diffrn_reflns_theta_full 25.50
_diffrn_reflns_theta_max 27.48
_exptl_absorpt_coefficient_mu 0.397
_exptl_absorpt_correction_T_max 0.924
_exptl_absorpt_correction_T_min 0.893
_exptl_absorpt_correction_type numerical
_exptl_absorpt_process_details
;
   Higashi, T. (1999). Program for Absorption Correction.
   Rigaku Corporation, Tokyo, Japan.
;
_exptl_crystal_colour colorless
_exptl_crystal_density_diffrn 1.049
_exptl_crystal_density_method 'not measured'
_exptl_crystal_description platelet
_exptl_crystal_F_000 4400.00
_exptl_crystal_size_max 0.20
_exptl_crystal_size_mid 0.20
_exptl_crystal_size_min 0.20
_refine_diff_density_max 2.72
_refine_diff_density_min -0.86
_refine_ls_extinction_method none
_refine_ls_goodness_of_fit_ref 1.093
_refine_ls_hydrogen_treatment refall
_refine_ls_number_parameters 605
_refine_ls_number_reflns 11938
_refine_ls_R_factor_gt 0.0931
_refine_ls_shift/su_max 0.0030
_refine_ls_structure_factor_coef Fsqd
_refine_ls_weighting_details 'w = 1/[\s^2^(Fo^2^)+(0.1591P)^2^+72.0283P] where P=(Fo^2^+2Fc^2^)/3'
_refine_ls_weighting_scheme calc
_refine_ls_wR_factor_ref 0.3023
_reflns_number_gt 7528
_reflns_number_total 11938
_reflns_threshold_expression F^2^>2.0\s(F^2^)
_cod_data_source_file ja103973a_si_002.cif
_cod_data_source_block '__081126_FeCl2_DTB_SciOPP'
_cod_original_formula_sum 'C62 H88 Cl2 Fe P2 '
_cod_database_code 4102809

loop_
_symmetry_equiv_pos_site_id
_symmetry_equiv_pos_as_xyz
1 +X,+Y,+Z
2 -X,+Y,1/2-Z
3 -X,-Y,-Z
4 +X,-Y,1/2+Z
5 1/2+X,1/2+Y,+Z
6 1/2-X,1/2+Y,1/2-Z
7 1/2-X,1/2-Y,-Z
8 1/2+X,1/2-Y,1/2+Z

loop_
_atom_site_label
_atom_site_type_symbol
_atom_site_fract_x
_atom_site_fract_y
_atom_site_fract_z
_atom_site_U_iso_or_equiv
_atom_site_adp_type
_atom_site_occupancy
_atom_site_symmetry_multiplicity
_atom_site_calc_flag
_atom_site_refinement_flags
Fe(1) Fe 0.20060(3) 0.96230(4) 0.24067(3) 0.0345(2) Uani 1.55 1 d P
Cl(1) Cl 0.11760(5) 0.96453(8) 0.20475(6) 0.0546(4) Uani 1.55 1 d P
Cl(2) Cl 0.24958(6) 1.04664(8) 0.22848(6) 0.0559(4) Uani 1.54 1 d P
P(1) P 0.22114(5) 0.91492(7) 0.33654(5) 0.0339(3) Uani 1.58 1 d P
P(2) P 0.23166(5) 0.85130(7) 0.22235(5) 0.0345(3) Uani 1.57 1 d P
C(1) C 0.20742(18) 0.8245(2) 0.3230(2) 0.0402(10) Uani 1.70 1 d P
C(2) C 0.1902(2) 0.7850(2) 0.3604(2) 0.0473(12) Uani 1.67 1 d P
C(3) C 0.1808(2) 0.7155(2) 0.3491(2) 0.0510(14) Uani 1.53 1 d P
C(4) C 0.1885(2) 0.6873(2) 0.3009(2) 0.0522(14) Uani 1.62 1 d P
C(5) C 0.2054(2) 0.7266(2) 0.2641(2) 0.0536(13) Uani 1.77 1 d P
C(6) C 0.21420(19) 0.7954(2) 0.2735(2) 0.0413(11) Uani 1.69 1 d P
C(7) C 0.18508(18) 0.9370(2) 0.3861(2) 0.0394(10) Uani 1.71 1 d P
C(8) C 0.20622(19) 0.9388(2) 0.4448(2) 0.0364(10) Uani 1.59 1 d P
C(9) C 0.1762(2) 0.9536(2) 0.4802(2) 0.0339(11) Uani 1.48 1 d P
C(10) C 0.1249(2) 0.9663(2) 0.4560(2) 0.0430(12) Uani 1.62 1 d P
C(11) C 0.1035(2) 0.9644(2) 0.3978(2) 0.0389(12) Uani 1.51 1 d P
C(12) C 0.13480(19) 0.9500(2) 0.3632(2) 0.0395(11) Uani 1.59 1 d P
C(13) C 0.28801(18) 0.9150(2) 0.3765(2) 0.0377(11) Uani 1.60 1 d P
C(14) C 0.3191(2) 0.9637(2) 0.3634(2) 0.0442(12) Uani 1.64 1 d P
C(15) C 0.3697(2) 0.9673(3) 0.3936(2) 0.0457(13) Uani 1.51 1 d P
C(16) C 0.3872(2) 0.9210(3) 0.4371(2) 0.0642(15) Uani 1.80 1 d P
C(17) C 0.3564(2) 0.8704(3) 0.4499(2) 0.0454(13) Uani 1.55 1 d P
C(18) C 0.30705(19) 0.8678(2) 0.4187(2) 0.0470(12) Uani 1.69 1 d P
C(19) C 0.20901(19) 0.8049(2) 0.1558(2) 0.0387(11) Uani 1.61 1 d P
C(20) C 0.16012(19) 0.8170(2) 0.1223(2) 0.0469(11) Uani 1.73 1 d P
C(21) C 0.1404(2) 0.7791(3) 0.0740(2) 0.0471(13) Uani 1.51 1 d P
C(22) C 0.1713(2) 0.7289(2) 0.0604(2) 0.0485(13) Uani 1.61 1 d P
C(23) C 0.2197(2) 0.7155(2) 0.0935(2) 0.0424(12) Uani 1.54 1 d P
C(24) C 0.2386(2) 0.7554(2) 0.1412(2) 0.0435(11) Uani 1.67 1 d P
C(25) C 0.29947(19) 0.8453(2) 0.2343(2) 0.0418(11) Uani 1.68 1 d P
C(26) C 0.32024(19) 0.8879(3) 0.2022(2) 0.0538(13) Uani 1.78 1 d P
C(27) C 0.3700(2) 0.8776(3) 0.1998(2) 0.0583(15) Uani 1.69 1 d P
C(28) C 0.3976(2) 0.8264(3) 0.2315(2) 0.0528(14) Uani 1.59 1 d P
C(29) C 0.37792(19) 0.7827(3) 0.2650(2) 0.0331(12) Uani 1.33 1 d P
C(30) C 0.3284(2) 0.7934(2) 0.2667(2) 0.0422(12) Uani 1.56 1 d P
C(31) C 0.1971(2) 0.9554(2) 0.5450(2) 0.0358(11) Uani 1.47 1 d P
C(32) C 0.2498(3) 0.9244(5) 0.5639(2) 0.119(3) Uani 1.93 1 d P
C(33) C 0.2004(2) 1.0281(3) 0.5654(2) 0.0715(18) Uani 1.72 1 d P
C(34) C 0.1627(3) 0.9172(4) 0.5727(2) 0.099(2) Uani 1.79 1 d P
C(35) C 0.0467(2) 0.9754(4) 0.3714(2) 0.0470(16) Uani 1.34 1 d P
C(36) C 0.0182(2) 0.9869(5) 0.4149(3) 0.125(3) Uani 1.98 1 d P
C(37) C 0.0251(2) 0.9107(5) 0.3376(4) 0.098(3) Uani 1.50 1 d P
C(38) C 0.0405(3) 1.0379(5) 0.3325(4) 0.172(4) Uani 2.25 1 d P
C(39) C 0.4051(2) 1.0194(3) 0.3784(3) 0.0560(17) Uani 1.44 1 d P
C(40) C 0.4411(5) 1.0488(7) 0.4318(6) 0.262(9) Uani 2.15 1 d P
C(41) C 0.4324(6) 0.9832(6) 0.3428(8) 0.246(10) Uani 1.87 1 d P
C(42) C 0.3776(3) 1.0785(5) 0.3480(5) 0.156(4) Uani 1.83 1 d P
C(43) C 0.3787(2) 0.8216(3) 0.4995(2) 0.0553(17) Uani 1.45 1 d P
C(44) C 0.3968(3) 0.8622(5) 0.5527(2) 0.123(3) Uani 2.06 1 d P
C(45) C 0.4239(3) 0.7825(5) 0.4875(4) 0.152(4) Uani 2.06 1 d P
C(46) C 0.3407(2) 0.7694(4) 0.5065(3) 0.091(2) Uani 1.86 1 d P
C(47) C 0.0873(2) 0.7926(4) 0.0365(3) 0.070(2) Uani 1.49 1 d P
C(48) C 0.0657(4) 0.7400(6) -0.0020(6) 0.193(7) Uani 1.76 1 d P
C(49) C 0.0505(3) 0.7743(9) 0.0817(5) 0.146(6) Uani 1.34 1 d P
C(50) C 0.0722(5) 0.8612(5) 0.0336(6) 0.234(9) Uani 1.89 1 d P
C(51) C 0.2529(2) 0.6586(3) 0.0810(2) 0.0621(16) Uani 1.62 1 d P
C(52) C 0.2209(4) 0.6084(5) 0.0379(4) 0.164(4) Uani 2.03 1 d P
C(53) C 0.2733(3) 0.6167(3) 0.1341(3) 0.108(2) Uani 1.81 1 d P
C(54) C 0.2948(5) 0.6907(5) 0.0609(7) 0.262(9) Uani 2.16 1 d P
C(55) C 0.4102(2) 0.7243(3) 0.2967(3) 0.0495(16) Uani 1.32 1 d P
C(56) C 0.3822(3) 0.6827(4) 0.3305(4) 0.101(3) Uani 1.67 1 d P
C(57) C 0.4241(3) 0.6779(4) 0.2526(4) 0.122(3) Uani 1.92 1 d P
C(58) C 0.4585(2) 0.7529(5) 0.3364(3) 0.098(2) Uani 1.64 1 d P
C(59) C 0.3914(2) 0.9219(5) 0.1603(3) 0.093(2) Uani 1.69 1 d P
C(60) C 0.4456(3) 0.9174(9) 0.1740(6) 0.349(12) Uani 2.56 1 d P
C(61) C 0.3605(4) 0.9197(9) 0.1038(4) 0.107(6) Uani 1.00 1 d .
C(62) C 0.3812(6) 1.0022(7) 0.1743(8) 0.129(7) Uani 1.00 1 d .
H(1) H 0.1848 0.8046 0.3933 0.057 Uiso 1.00 1 c R
H(2) H 0.1691 0.6881 0.3745 0.061 Uiso 1.00 1 c R
H(3) H 0.1821 0.6405 0.2933 0.063 Uiso 1.00 1 c R
H(4) H 0.2113 0.7064 0.2315 0.064 Uiso 1.00 1 c R
H(5) H 0.2411 0.9299 0.4602 0.044 Uiso 1.00 1 c R
H(6) H 0.1041 0.9764 0.4798 0.052 Uiso 1.00 1 c R
H(7) H 0.1211 0.9492 0.3235 0.047 Uiso 1.00 1 c R
H(8) H 0.3058 0.9948 0.3336 0.053 Uiso 1.00 1 c R
H(9) H 0.4214 0.9237 0.4588 0.077 Uiso 1.00 1 c R
H(10) H 0.2856 0.8335 0.4260 0.056 Uiso 1.00 1 c R
H(11) H 0.1403 0.8512 0.1328 0.056 Uiso 1.00 1 c R
H(12) H 0.1585 0.7031 0.0270 0.058 Uiso 1.00 1 c R
H(13) H 0.2721 0.7485 0.1639 0.052 Uiso 1.00 1 c R
H(14) H 0.3009 0.9241 0.1817 0.065 Uiso 1.00 1 c R
H(15) H 0.4315 0.8203 0.2307 0.063 Uiso 1.00 1 c R
H(16) H 0.3142 0.7655 0.2897 0.051 Uiso 1.00 1 c R
H(17) H 0.2471 0.8756 0.5701 0.143 Uiso 1.00 1 c R
H(18) H 0.2689 0.9458 0.5991 0.143 Uiso 1.00 1 c R
H(19) H 0.2672 0.9317 0.5348 0.143 Uiso 1.00 1 c R
H(20) H 0.2335 1.0468 0.5662 0.086 Uiso 1.00 1 c R
H(21) H 0.1958 1.0296 0.6033 0.086 Uiso 1.00 1 c R
H(22) H 0.1740 1.0550 0.5397 0.086 Uiso 1.00 1 c R
H(23) H 0.1376 0.9484 0.5800 0.119 Uiso 1.00 1 c R
H(24) H 0.1826 0.8976 0.6083 0.119 Uiso 1.00 1 c R
H(25) H 0.1455 0.8809 0.5476 0.119 Uiso 1.00 1 c R
H(26) H 0.0064 0.9433 0.4255 0.150 Uiso 1.00 1 c R
H(27) H -0.0108 1.0164 0.3991 0.150 Uiso 1.00 1 c R
H(28) H 0.0405 1.0084 0.4484 0.150 Uiso 1.00 1 c R
H(29) H 0.0273 0.9153 0.2988 0.118 Uiso 1.00 1 c R
H(30) H -0.0102 0.9049 0.3374 0.118 Uiso 1.00 1 c R
H(31) H 0.0446 0.8711 0.3552 0.118 Uiso 1.00 1 c R
H(32) H 0.0379 1.0788 0.3540 0.206 Uiso 1.00 1 c R
H(33) H 0.0098 1.0329 0.3014 0.206 Uiso 1.00 1 c R
H(34) H 0.0697 1.0416 0.3174 0.206 Uiso 1.00 1 c R
H(35) H 0.4258 1.0889 0.4437 0.315 Uiso 1.00 1 c R
H(36) H 0.4728 1.0615 0.4240 0.315 Uiso 1.00 1 c R
H(37) H 0.4477 1.0148 0.4618 0.315 Uiso 1.00 1 c R
H(38) H 0.4634 0.9634 0.3669 0.296 Uiso 1.00 1 c R
H(39) H 0.4408 1.0152 0.3165 0.296 Uiso 1.00 1 c R
H(40) H 0.4109 0.9471 0.3217 0.296 Uiso 1.00 1 c R
H(41) H 0.3683 1.0697 0.3074 0.187 Uiso 1.00 1 c R
H(42) H 0.3992 1.1186 0.3564 0.187 Uiso 1.00 1 c R
H(43) H 0.3471 1.0863 0.3600 0.187 Uiso 1.00 1 c R
H(44) H 0.4322 0.8748 0.5580 0.148 Uiso 1.00 1 c R
H(45) H 0.3937 0.8351 0.5848 0.148 Uiso 1.00 1 c R
H(46) H 0.3764 0.9033 0.5498 0.148 Uiso 1.00 1 c R
H(47) H 0.4115 0.7407 0.4669 0.182 Uiso 1.00 1 c R
H(48) H 0.4485 0.7712 0.5232 0.182 Uiso 1.00 1 c R
H(49) H 0.4399 0.8109 0.4648 0.182 Uiso 1.00 1 c R
H(50) H 0.3221 0.7870 0.5320 0.109 Uiso 1.00 1 c R
H(51) H 0.3583 0.7277 0.5222 0.109 Uiso 1.00 1 c R
H(52) H 0.3171 0.7596 0.4697 0.109 Uiso 1.00 1 c R
H(53) H 0.0744 0.7471 -0.0375 0.231 Uiso 1.00 1 c R
H(54) H 0.0290 0.7407 -0.0091 0.231 Uiso 1.00 1 c R
H(55) H 0.0788 0.6962 0.0141 0.231 Uiso 1.00 1 c R
H(56) H 0.0411 0.7263 0.0783 0.175 Uiso 1.00 1 c R
H(57) H 0.0199 0.8022 0.0715 0.175 Uiso 1.00 1 c R
H(58) H 0.0696 0.7841 0.1205 0.175 Uiso 1.00 1 c R
H(59) H 0.0556 0.8705 0.0631 0.281 Uiso 1.00 1 c R
H(60) H 0.0487 0.8703 -0.0034 0.281 Uiso 1.00 1 c R
H(61) H 0.1018 0.8905 0.0389 0.281 Uiso 1.00 1 c R
H(62) H 0.2084 0.5724 0.0578 0.197 Uiso 1.00 1 c R
H(63) H 0.2417 0.5886 0.0156 0.197 Uiso 1.00 1 c R
H(64) H 0.1923 0.6324 0.0129 0.197 Uiso 1.00 1 c R
H(65) H 0.3054 0.6358 0.1561 0.129 Uiso 1.00 1 c R
H(66) H 0.2784 0.5699 0.1237 0.129 Uiso 1.00 1 c R
H(67) H 0.2491 0.6173 0.1567 0.129 Uiso 1.00 1 c R
H(68) H 0.2838 0.6958 0.0199 0.315 Uiso 1.00 1 c R
H(69) H 0.3247 0.6616 0.0714 0.315 Uiso 1.00 1 c R
H(70) H 0.3030 0.7352 0.0785 0.315 Uiso 1.00 1 c R
H(71) H 0.3885 0.7017 0.3685 0.122 Uiso 1.00 1 c R
H(72) H 0.3941 0.6357 0.3330 0.122 Uiso 1.00 1 c R
H(73) H 0.3460 0.6838 0.3117 0.122 Uiso 1.00 1 c R
H(74) H 0.3983 0.6429 0.2404 0.146 Uiso 1.00 1 c R
H(75) H 0.4568 0.6565 0.2695 0.146 Uiso 1.00 1 c R
H(76) H 0.4261 0.7051 0.2201 0.146 Uiso 1.00 1 c R
H(77) H 0.4846 0.7558 0.3165 0.117 Uiso 1.00 1 c R
H(78) H 0.4699 0.7230 0.3691 0.117 Uiso 1.00 1 c R
H(79) H 0.4518 0.7982 0.3489 0.117 Uiso 1.00 1 c R
H(80) H 0.4606 0.9526 0.2016 0.418 Uiso 1.00 1 c R
H(81) H 0.4565 0.9241 0.1398 0.418 Uiso 1.00 1 c R
H(82) H 0.4566 0.8727 0.1900 0.418 Uiso 1.00 1 c R
H(83) H 0.3718 0.8829 0.0836 0.128 Uiso 1.00 1 c R
H(84) H 0.3631 0.9629 0.0852 0.128 Uiso 1.00 1 c R
H(85) H 0.3255 0.9120 0.1037 0.128 Uiso 1.00 1 c R
H(86) H 0.3483 1.0166 0.1502 0.155 Uiso 1.00 1 c R
H(87) H 0.4076 1.0309 0.1669 0.155 Uiso 1.00 1 c R
H(88) H 0.3815 1.0065 0.2139 0.155 Uiso 1.00 1 c R

loop_
_atom_site_aniso_label
_atom_site_aniso_U_11
_atom_site_aniso_U_22
_atom_site_aniso_U_33
_atom_site_aniso_U_12
_atom_site_aniso_U_13
_atom_site_aniso_U_23
Fe(1) 0.0354(4) 0.0356(4) 0.0319(4) 0.0008(3) 0.0084(3) 0.0032(3)
Cl(1) 0.0378(7) 0.0726(10) 0.0490(8) 0.0103(6) 0.0045(6) 0.0042(7)
Cl(2) 0.0688(10) 0.0521(8) 0.0442(7) -0.0199(7) 0.0110(7) 0.0071(6)
P(1) 0.0326(6) 0.0379(6) 0.0307(6) 0.0009(5) 0.0080(5) 0.0021(5)
P(2) 0.0340(6) 0.0372(6) 0.0337(6) 0.0021(5) 0.0116(5) 0.0008(5)
C(1) 0.038(2) 0.044(2) 0.039(2) 0.005(2) 0.011(2) 0.003(2)
C(2) 0.053(3) 0.047(2) 0.044(2) 0.002(2) 0.016(2) 0.006(2)
C(3) 0.070(4) 0.039(2) 0.053(3) 0.006(2) 0.031(3) 0.010(2)
C(4) 0.068(3) 0.035(2) 0.064(3) 0.004(2) 0.036(3) 0.002(2)
C(5) 0.062(3) 0.046(2) 0.059(3) 0.004(2) 0.027(2) 0.001(2)
C(6) 0.041(2) 0.041(2) 0.043(2) 0.006(2) 0.014(2) 0.002(2)
C(7) 0.041(2) 0.044(2) 0.036(2) 0.001(2) 0.015(2) -0.001(2)
C(8) 0.041(2) 0.036(2) 0.031(2) -0.000(2) 0.008(2) -0.001(2)
C(9) 0.037(2) 0.036(2) 0.030(2) 0.004(2) 0.010(2) -0.000(2)
C(10) 0.037(2) 0.055(3) 0.038(2) -0.003(2) 0.012(2) -0.006(2)
C(11) 0.031(2) 0.047(3) 0.035(2) -0.001(2) 0.003(2) -0.008(2)
C(12) 0.034(2) 0.046(2) 0.037(2) -0.001(2) 0.008(2) -0.002(2)
C(13) 0.036(2) 0.043(2) 0.036(2) 0.002(2) 0.011(2) -0.002(2)
C(14) 0.039(2) 0.055(3) 0.038(2) -0.001(2) 0.009(2) -0.006(2)
C(15) 0.031(2) 0.058(3) 0.047(3) -0.002(2) 0.010(2) -0.003(2)
C(16) 0.046(2) 0.091(4) 0.056(3) 0.011(3) 0.014(2) -0.001(3)
C(17) 0.037(2) 0.062(3) 0.040(2) 0.012(2) 0.016(2) 0.005(2)
C(18) 0.041(2) 0.057(3) 0.045(2) 0.005(2) 0.016(2) 0.003(2)
C(19) 0.037(2) 0.040(2) 0.040(2) -0.001(2) 0.013(2) 0.001(2)
C(20) 0.042(2) 0.050(2) 0.046(2) -0.000(2) 0.006(2) -0.001(2)
C(21) 0.038(2) 0.046(3) 0.054(3) -0.007(2) 0.008(2) -0.005(2)
C(22) 0.052(3) 0.045(3) 0.044(2) 0.001(2) 0.006(2) -0.010(2)
C(23) 0.053(3) 0.039(2) 0.037(2) 0.002(2) 0.014(2) -0.004(2)
C(24) 0.046(2) 0.047(2) 0.039(2) 0.006(2) 0.015(2) 0.003(2)
C(25) 0.038(2) 0.054(2) 0.035(2) -0.000(2) 0.012(2) -0.002(2)
C(26) 0.040(2) 0.065(3) 0.056(3) -0.001(2) 0.011(2) 0.007(2)
C(27) 0.043(2) 0.081(4) 0.051(3) -0.001(2) 0.012(2) 0.012(3)
C(28) 0.037(2) 0.075(4) 0.045(2) 0.009(2) 0.008(2) 0.008(3)
C(29) 0.023(2) 0.043(3) 0.033(2) 0.005(2) 0.006(2) 0.006(2)
C(30) 0.040(2) 0.048(3) 0.038(2) 0.009(2) 0.008(2) 0.007(2)
C(31) 0.042(2) 0.040(2) 0.026(2) 0.004(2) 0.009(2) -0.003(2)
C(32) 0.105(5) 0.184(8) 0.051(3) 0.073(6) -0.007(3) -0.021(4)
C(33) 0.101(5) 0.059(3) 0.048(3) 0.001(3) 0.009(3) -0.012(2)
C(34) 0.129(6) 0.116(6) 0.052(3) -0.053(5) 0.025(4) 0.009(3)
C(35) 0.026(2) 0.081(4) 0.032(3) 0.012(3) 0.005(2) -0.005(3)
C(36) 0.055(3) 0.214(10) 0.109(5) 0.013(5) 0.030(4) -0.043(6)
C(37) 0.047(4) 0.136(8) 0.099(6) -0.010(4) -0.002(4) -0.057(6)
C(38) 0.099(6) 0.216(11) 0.195(10) 0.062(6) 0.032(6) 0.069(8)
C(39) 0.029(2) 0.067(4) 0.072(4) -0.010(2) 0.013(3) 0.003(3)
C(40) 0.215(13) 0.262(16) 0.231(14) -0.158(13) -0.072(11) 0.054(12)
C(41) 0.272(17) 0.145(10) 0.45(2) -0.049(10) 0.31(2) -0.020(13)
C(42) 0.086(6) 0.135(8) 0.247(13) -0.019(5) 0.049(7) 0.085(9)
C(43) 0.045(3) 0.078(4) 0.042(3) 0.024(3) 0.011(2) 0.018(3)
C(44) 0.100(5) 0.190(9) 0.065(3) -0.015(5) -0.001(3) 0.029(5)
C(45) 0.106(5) 0.215(10) 0.153(7) 0.103(6) 0.066(5) 0.096(7)
C(46) 0.099(5) 0.101(5) 0.077(4) 0.041(4) 0.029(4) 0.036(4)
C(47) 0.038(3) 0.074(4) 0.079(4) -0.000(3) -0.015(3) -0.017(4)
C(48) 0.123(8) 0.123(8) 0.246(14) 0.025(7) -0.095(9) -0.075(9)
C(49) 0.051(5) 0.245(19) 0.130(10) -0.009(8) 0.007(6) -0.021(11)
C(50) 0.200(12) 0.099(7) 0.273(16) 0.040(8) -0.156(11) -0.011(8)
C(51) 0.077(4) 0.056(3) 0.055(3) 0.017(3) 0.021(3) -0.008(3)
C(52) 0.195(10) 0.130(7) 0.130(7) 0.067(7) -0.019(6) -0.079(6)
C(53) 0.143(7) 0.068(4) 0.093(5) 0.041(4) -0.001(5) -0.006(4)
C(54) 0.303(16) 0.142(9) 0.48(2) 0.039(9) 0.333(19) 0.003(12)
C(55) 0.032(3) 0.064(4) 0.052(3) 0.016(3) 0.010(3) 0.020(3)
C(56) 0.074(4) 0.104(6) 0.132(7) 0.033(4) 0.036(5) 0.068(5)
C(57) 0.098(5) 0.100(5) 0.171(8) 0.043(4) 0.044(6) 0.027(5)
C(58) 0.056(4) 0.122(7) 0.106(6) 0.014(4) 0.005(4) 0.047(5)
C(59) 0.040(3) 0.147(7) 0.089(5) -0.007(4) 0.014(3) 0.053(5)
C(60) 0.097(6) 0.53(2) 0.44(2) 0.037(10) 0.103(9) 0.36(2)
C(61) 0.067(7) 0.213(17) 0.040(5) -0.033(9) 0.013(5) 0.057(8)
C(62) 0.127(13) 0.083(9) 0.206(18) 0.005(8) 0.094(13) 0.094(11)

loop_
_atom_type_symbol
_atom_type_description
_atom_type_scat_dispersion_real
_atom_type_scat_dispersion_imag
_atom_type_scat_source
H H 0.000 0.000
;
International Tables for Crystallography
(1992, Vol. C, Table 6.1.1.4)
;
Cl Cl 0.148 0.159
;
International Tables for Crystallography
(1992, Vol. C, Tables 4.2.6.8 and 6.1.1.4)
;
Fe Fe 0.346 0.844
;
International Tables for Crystallography
(1992, Vol. C, Tables 4.2.6.8 and 6.1.1.4)
;
P P 0.102 0.094
;
International Tables for Crystallography
(1992, Vol. C, Tables 4.2.6.8 and 6.1.1.4)
;
C C 0.003 0.002
;
International Tables for Crystallography
(1992, Vol. C, Tables 4.2.6.8 and 6.1.1.4)
;

loop_
_geom_angle_atom_site_label_1
_geom_angle_atom_site_label_2
_geom_angle_atom_site_label_3
_geom_angle
_geom_angle_publ_flag
Cl(1) Fe(1) Cl(2) 122.16(6) yes
Cl(1) Fe(1) P(1) 109.37(6) yes
Cl(1) Fe(1) P(2) 108.70(5) yes
Cl(2) Fe(1) P(1) 115.33(5) yes
Cl(2) Fe(1) P(2) 113.00(6) yes
P(1) Fe(1) P(2) 80.63(4) yes
Fe(1) P(1) C(1) 102.28(15) yes
Fe(1) P(1) C(7) 121.93(15) yes
Fe(1) P(1) C(13) 116.59(18) yes
C(1) P(1) C(7) 103.3(2) yes
C(1) P(1) C(13) 103.0(2) yes
C(7) P(1) C(13) 107.0(2) yes
Fe(1) P(2) C(6) 103.89(17) yes
Fe(1) P(2) C(19) 124.30(16) yes
Fe(1) P(2) C(25) 115.27(17) yes
C(6) P(2) C(19) 103.1(2) yes
C(6) P(2) C(25) 107.6(2) yes
C(19) P(2) C(25) 101.3(2) yes
P(1) C(1) C(2) 121.1(4) yes
P(1) C(1) C(6) 119.0(3) yes
C(2) C(1) C(6) 119.9(4) yes
C(1) C(2) C(3) 119.6(5) yes
C(2) C(3) C(4) 119.9(5) yes
C(3) C(4) C(5) 120.3(5) yes
C(4) C(5) C(6) 121.2(5) yes
P(2) C(6) C(1) 118.3(3) yes
P(2) C(6) C(5) 122.6(4) yes
C(1) C(6) C(5) 119.1(5) yes
P(1) C(7) C(8) 123.2(3) yes
P(1) C(7) C(12) 116.3(3) yes
C(8) C(7) C(12) 120.5(5) yes
C(7) C(8) C(9) 120.2(4) yes
C(8) C(9) C(10) 118.4(4) yes
C(8) C(9) C(31) 122.5(4) yes
C(10) C(9) C(31) 119.1(5) yes
C(9) C(10) C(11) 121.9(5) yes
C(10) C(11) C(12) 118.4(4) yes
C(10) C(11) C(35) 121.7(5) yes
C(12) C(11) C(35) 119.9(4) yes
C(7) C(12) C(11) 120.7(4) yes
P(1) C(13) C(14) 118.1(3) yes
P(1) C(13) C(18) 121.3(4) yes
C(14) C(13) C(18) 120.6(4) yes
C(13) C(14) C(15) 120.3(4) yes
C(14) C(15) C(16) 117.7(5) yes
C(14) C(15) C(39) 121.0(5) yes
C(16) C(15) C(39) 121.3(4) yes
C(15) C(16) C(17) 122.5(4) yes
C(16) C(17) C(18) 118.1(5) yes
C(16) C(17) C(43) 119.2(4) yes
C(18) C(17) C(43) 122.7(5) yes
C(13) C(18) C(17) 120.7(5) yes
P(2) C(19) C(20) 118.8(4) yes
P(2) C(19) C(24) 120.4(3) yes
C(20) C(19) C(24) 120.7(4) yes
C(19) C(20) C(21) 120.3(5) yes
C(20) C(21) C(22) 117.7(4) yes
C(20) C(21) C(47) 120.8(5) yes
C(22) C(21) C(47) 121.4(5) yes
C(21) C(22) C(23) 122.8(4) yes
C(22) C(23) C(24) 117.9(5) yes
C(22) C(23) C(51) 123.6(4) yes
C(24) C(23) C(51) 118.5(4) yes
C(19) C(24) C(23) 120.5(4) yes
P(2) C(25) C(26) 116.0(3) yes
P(2) C(25) C(30) 122.6(4) yes
C(26) C(25) C(30) 120.6(5) yes
C(25) C(26) C(27) 120.0(5) yes
C(26) C(27) C(28) 118.5(5) yes
C(26) C(27) C(59) 119.5(5) yes
C(28) C(27) C(59) 121.9(5) yes
C(27) C(28) C(29) 123.0(5) yes
C(28) C(29) C(30) 117.7(4) yes
C(28) C(29) C(55) 119.9(5) yes
C(30) C(29) C(55) 122.4(5) yes
C(25) C(30) C(29) 120.1(5) yes
C(9) C(31) C(32) 111.2(5) yes
C(9) C(31) C(33) 109.6(4) yes
C(9) C(31) C(34) 110.6(4) yes
C(32) C(31) C(33) 108.3(5) yes
C(32) C(31) C(34) 109.0(5) yes
C(33) C(31) C(34) 108.0(5) yes
C(11) C(35) C(36) 113.0(4) yes
C(11) C(35) C(37) 107.9(5) yes
C(11) C(35) C(38) 107.6(5) yes
C(36) C(35) C(37) 107.9(6) yes
C(36) C(35) C(38) 109.4(7) yes
C(37) C(35) C(38) 111.1(6) yes
C(15) C(39) C(40) 110.5(8) yes
C(15) C(39) C(41) 106.4(7) yes
C(15) C(39) C(42) 112.4(5) yes
C(40) C(39) C(41) 112.0(9) yes
C(40) C(39) C(42) 105.0(8) yes
C(41) C(39) C(42) 110.6(9) yes
C(17) C(43) C(44) 108.9(6) yes
C(17) C(43) C(45) 108.8(6) yes
C(17) C(43) C(46) 112.2(4) yes
C(44) C(43) C(45) 109.8(5) yes
C(44) C(43) C(46) 109.8(6) yes
C(45) C(43) C(46) 107.4(6) yes
C(21) C(47) C(48) 115.8(7) yes
C(21) C(47) C(49) 102.0(6) yes
C(21) C(47) C(50) 114.8(7) yes
C(48) C(47) C(49) 93.7(9) yes
C(48) C(47) C(50) 126.9(8) yes
C(49) C(47) C(50) 90.8(10) yes
C(23) C(51) C(52) 110.4(6) yes
C(23) C(51) C(53) 109.1(6) yes
C(23) C(51) C(54) 108.2(6) yes
C(52) C(51) C(53) 104.6(6) yes
C(52) C(51) C(54) 112.6(8) yes
C(53) C(51) C(54) 111.9(7) yes
C(29) C(55) C(56) 112.0(5) yes
C(29) C(55) C(57) 107.9(5) yes
C(29) C(55) C(58) 109.4(6) yes
C(56) C(55) C(57) 109.1(6) yes
C(56) C(55) C(58) 109.5(6) yes
C(57) C(55) C(58) 109.1(6) yes
C(27) C(59) C(60) 111.7(8) yes
C(27) C(59) C(61) 111.9(8) yes
C(27) C(59) C(62) 107.0(9) yes
C(60) C(59) C(61) 122.2(10) yes
C(60) C(59) C(62) 103.5(10) yes
C(61) C(59) C(62) 98.1(10) yes
C(1) C(2) H(1) 120.2 no
C(3) C(2) H(1) 120.2 no
C(2) C(3) H(2) 120.0 no
C(4) C(3) H(2) 120.0 no
C(3) C(4) H(3) 119.9 no
C(5) C(4) H(3) 119.9 no
C(4) C(5) H(4) 119.4 no
C(6) C(5) H(4) 119.4 no
C(7) C(8) H(5) 119.9 no
C(9) C(8) H(5) 119.9 no
C(9) C(10) H(6) 119.1 no
C(11) C(10) H(6) 119.1 no
C(7) C(12) H(7) 119.7 no
C(11) C(12) H(7) 119.7 no
C(13) C(14) H(8) 119.9 no
C(15) C(14) H(8) 119.8 no
C(15) C(16) H(9) 118.7 no
C(17) C(16) H(9) 118.7 no
C(13) C(18) H(10) 119.7 no
C(17) C(18) H(10) 119.7 no
C(19) C(20) H(11) 119.8 no
C(21) C(20) H(11) 119.8 no
C(21) C(22) H(12) 118.6 no
C(23) C(22) H(12) 118.6 no
C(19) C(24) H(13) 119.8 no
C(23) C(24) H(13) 119.7 no
C(25) C(26) H(14) 120.0 no
C(27) C(26) H(14) 120.0 no
C(27) C(28) H(15) 118.5 no
C(29) C(28) H(15) 118.5 no
C(25) C(30) H(16) 119.9 no
C(29) C(30) H(16) 119.9 no
C(31) C(32) H(17) 109.5 no
C(31) C(32) H(18) 109.5 no
C(31) C(32) H(19) 109.5 no
H(17) C(32) H(18) 109.5 no
H(17) C(32) H(19) 109.5 no
H(18) C(32) H(19) 109.5 no
C(31) C(33) H(20) 109.5 no
C(31) C(33) H(21) 109.5 no
C(31) C(33) H(22) 109.5 no
H(20) C(33) H(21) 109.5 no
H(20) C(33) H(22) 109.5 no
H(21) C(33) H(22) 109.5 no
C(31) C(34) H(23) 109.5 no
C(31) C(34) H(24) 109.5 no
C(31) C(34) H(25) 109.5 no
H(23) C(34) H(24) 109.5 no
H(23) C(34) H(25) 109.5 no
H(24) C(34) H(25) 109.5 no
C(35) C(36) H(26) 109.5 no
C(35) C(36) H(27) 109.5 no
C(35) C(36) H(28) 109.5 no
H(26) C(36) H(27) 109.5 no
H(26) C(36) H(28) 109.5 no
H(27) C(36) H(28) 109.5 no
C(35) C(37) H(29) 109.5 no
C(35) C(37) H(30) 109.5 no
C(35) C(37) H(31) 109.5 no
H(29) C(37) H(30) 109.5 no
H(29) C(37) H(31) 109.5 no
H(30) C(37) H(31) 109.5 no
C(35) C(38) H(32) 109.5 no
C(35) C(38) H(33) 109.5 no
C(35) C(38) H(34) 109.5 no
H(32) C(38) H(33) 109.5 no
H(32) C(38) H(34) 109.5 no
H(33) C(38) H(34) 109.5 no
C(39) C(40) H(35) 109.5 no
C(39) C(40) H(36) 109.5 no
C(39) C(40) H(37) 109.5 no
H(35) C(40) H(36) 109.5 no
H(35) C(40) H(37) 109.5 no
H(36) C(40) H(37) 109.5 no
C(39) C(41) H(38) 109.5 no
C(39) C(41) H(39) 109.5 no
C(39) C(41) H(40) 109.5 no
H(38) C(41) H(39) 109.4 no
H(38) C(41) H(40) 109.5 no
H(39) C(41) H(40) 109.5 no
C(39) C(42) H(41) 109.5 no
C(39) C(42) H(42) 109.5 no
C(39) C(42) H(43) 109.5 no
H(41) C(42) H(42) 109.5 no
H(41) C(42) H(43) 109.5 no
H(42) C(42) H(43) 109.5 no
C(43) C(44) H(44) 109.5 no
C(43) C(44) H(45) 109.5 no
C(43) C(44) H(46) 109.5 no
H(44) C(44) H(45) 109.5 no
H(44) C(44) H(46) 109.5 no
H(45) C(44) H(46) 109.5 no
C(43) C(45) H(47) 109.5 no
C(43) C(45) H(48) 109.5 no
C(43) C(45) H(49) 109.5 no
H(47) C(45) H(48) 109.5 no
H(47) C(45) H(49) 109.5 no
H(48) C(45) H(49) 109.5 no
C(43) C(46) H(50) 109.5 no
C(43) C(46) H(51) 109.5 no
C(43) C(46) H(52) 109.5 no
H(50) C(46) H(51) 109.5 no
H(50) C(46) H(52) 109.5 no
H(51) C(46) H(52) 109.5 no
C(47) C(48) H(53) 109.5 no
C(47) C(48) H(54) 109.5 no
C(47) C(48) H(55) 109.5 no
H(53) C(48) H(54) 109.5 no
H(53) C(48) H(55) 109.5 no
H(54) C(48) H(55) 109.5 no
C(47) C(49) H(56) 109.5 no
C(47) C(49) H(57) 109.5 no
C(47) C(49) H(58) 109.5 no
H(56) C(49) H(57) 109.5 no
H(56) C(49) H(58) 109.5 no
H(57) C(49) H(58) 109.5 no
C(47) C(50) H(59) 109.5 no
C(47) C(50) H(60) 109.5 no
C(47) C(50) H(61) 109.5 no
H(59) C(50) H(60) 109.5 no
H(59) C(50) H(61) 109.5 no
H(60) C(50) H(61) 109.5 no
C(51) C(52) H(62) 109.5 no
C(51) C(52) H(63) 109.5 no
C(51) C(52) H(64) 109.5 no
H(62) C(52) H(63) 109.5 no
H(62) C(52) H(64) 109.5 no
H(63) C(52) H(64) 109.5 no
C(51) C(53) H(65) 109.5 no
C(51) C(53) H(66) 109.5 no
C(51) C(53) H(67) 109.5 no
H(65) C(53) H(66) 109.5 no
H(65) C(53) H(67) 109.5 no
H(66) C(53) H(67) 109.5 no
C(51) C(54) H(68) 109.5 no
C(51) C(54) H(69) 109.5 no
C(51) C(54) H(70) 109.5 no
H(68) C(54) H(69) 109.5 no
H(68) C(54) H(70) 109.5 no
H(69) C(54) H(70) 109.5 no
C(55) C(56) H(71) 109.5 no
C(55) C(56) H(72) 109.5 no
C(55) C(56) H(73) 109.5 no
H(71) C(56) H(72) 109.5 no
H(71) C(56) H(73) 109.5 no
H(72) C(56) H(73) 109.5 no
C(55) C(57) H(74) 109.5 no
C(55) C(57) H(75) 109.5 no
C(55) C(57) H(76) 109.5 no
H(74) C(57) H(75) 109.5 no
H(74) C(57) H(76) 109.5 no
H(75) C(57) H(76) 109.5 no
C(55) C(58) H(77) 109.5 no
C(55) C(58) H(78) 109.5 no
C(55) C(58) H(79) 109.5 no
H(77) C(58) H(78) 109.5 no
H(77) C(58) H(79) 109.5 no
H(78) C(58) H(79) 109.5 no
C(59) C(60) H(80) 109.5 no
C(59) C(60) H(81) 109.5 no
C(59) C(60) H(82) 109.5 no
H(80) C(60) H(81) 109.5 no
H(80) C(60) H(82) 109.5 no
H(81) C(60) H(82) 109.5 no
C(59) C(61) H(83) 109.5 no
C(59) C(61) H(84) 109.5 no
C(59) C(61) H(85) 109.5 no
H(83) C(61) H(84) 109.5 no
H(83) C(61) H(85) 109.5 no
H(84) C(61) H(85) 109.5 no
C(59) C(62) H(86) 109.5 no
C(59) C(62) H(87) 109.5 no
C(59) C(62) H(88) 109.5 no
H(86) C(62) H(87) 109.5 no
H(86) C(62) H(88) 109.5 no
H(87) C(62) H(88) 109.5 no

loop_
_geom_bond_atom_site_label_1
_geom_bond_atom_site_label_2
_geom_bond_distance
_geom_bond_publ_flag
Fe(1) Cl(1) 2.2190(14) yes
Fe(1) Cl(2) 2.2172(18) yes
Fe(1) P(1) 2.4623(14) yes
Fe(1) P(2) 2.4404(16) yes
P(1) C(1) 1.836(5) yes
P(1) C(7) 1.830(5) yes
P(1) C(13) 1.839(4) yes
P(2) C(6) 1.838(5) yes
P(2) C(19) 1.835(5) yes
P(2) C(25) 1.817(5) yes
C(1) C(2) 1.389(8) yes
C(1) C(6) 1.409(7) yes
C(2) C(3) 1.409(7) yes
C(3) C(4) 1.382(9) yes
C(4) C(5) 1.372(9) yes
C(5) C(6) 1.389(7) yes
C(7) C(8) 1.405(6) yes
C(7) C(12) 1.372(6) yes
C(8) C(9) 1.393(8) yes
C(9) C(10) 1.400(7) yes
C(9) C(31) 1.545(6) yes
C(10) C(11) 1.396(7) yes
C(11) C(12) 1.400(8) yes
C(11) C(35) 1.540(7) yes
C(13) C(14) 1.385(7) yes
C(13) C(18) 1.389(7) yes
C(14) C(15) 1.394(7) yes
C(15) C(16) 1.392(8) yes
C(15) C(39) 1.534(9) yes
C(16) C(17) 1.403(9) yes
C(17) C(18) 1.371(6) yes
C(17) C(43) 1.547(8) yes
C(19) C(20) 1.396(6) yes
C(19) C(24) 1.384(7) yes
C(20) C(21) 1.387(7) yes
C(21) C(22) 1.407(8) yes
C(21) C(47) 1.527(8) yes
C(22) C(23) 1.386(7) yes
C(23) C(24) 1.393(7) yes
C(23) C(51) 1.534(9) yes
C(25) C(26) 1.384(8) yes
C(25) C(30) 1.406(7) yes
C(26) C(27) 1.408(8) yes
C(27) C(28) 1.373(8) yes
C(27) C(59) 1.542(11) yes
C(28) C(29) 1.405(8) yes
C(29) C(30) 1.396(7) yes
C(29) C(55) 1.534(8) yes
C(31) C(32) 1.528(9) yes
C(31) C(33) 1.516(8) yes
C(31) C(34) 1.515(11) yes
C(35) C(36) 1.513(11) yes
C(35) C(37) 1.554(12) yes
C(35) C(38) 1.544(13) yes
C(39) C(40) 1.531(15) yes
C(39) C(41) 1.49(2) yes
C(39) C(42) 1.478(12) yes
C(43) C(44) 1.501(10) yes
C(43) C(45) 1.563(12) yes
C(43) C(46) 1.514(11) yes
C(47) C(48) 1.423(14) yes
C(47) C(49) 1.743(17) yes
C(47) C(50) 1.414(13) yes
C(51) C(52) 1.542(11) yes
C(51) C(53) 1.521(9) yes
C(51) C(54) 1.519(18) yes
C(55) C(56) 1.523(12) yes
C(55) C(57) 1.551(13) yes
C(55) C(58) 1.529(9) yes
C(59) C(60) 1.443(11) yes
C(59) C(61) 1.422(11) yes
C(59) C(62) 1.664(18) yes
C(2) H(1) 0.950 no
C(3) H(2) 0.950 no
C(4) H(3) 0.950 no
C(5) H(4) 0.950 no
C(8) H(5) 0.950 no
C(10) H(6) 0.950 no
C(12) H(7) 0.950 no
C(14) H(8) 0.950 no
C(16) H(9) 0.950 no
C(18) H(10) 0.950 no
C(20) H(11) 0.950 no
C(22) H(12) 0.950 no
C(24) H(13) 0.950 no
C(26) H(14) 0.950 no
C(28) H(15) 0.950 no
C(30) H(16) 0.950 no
C(32) H(17) 0.980 no
C(32) H(18) 0.980 no
C(32) H(19) 0.980 no
C(33) H(20) 0.980 no
C(33) H(21) 0.980 no
C(33) H(22) 0.980 no
C(34) H(23) 0.980 no
C(34) H(24) 0.980 no
C(34) H(25) 0.980 no
C(36) H(26) 0.980 no
C(36) H(27) 0.980 no
C(36) H(28) 0.980 no
C(37) H(29) 0.980 no
C(37) H(30) 0.980 no
C(37) H(31) 0.980 no
C(38) H(32) 0.980 no
C(38) H(33) 0.980 no
C(38) H(34) 0.980 no
C(40) H(35) 0.980 no
C(40) H(36) 0.980 no
C(40) H(37) 0.980 no
C(41) H(38) 0.980 no
C(41) H(39) 0.980 no
C(41) H(40) 0.980 no
C(42) H(41) 0.980 no
C(42) H(42) 0.980 no
C(42) H(43) 0.980 no
C(44) H(44) 0.980 no
C(44) H(45) 0.980 no
C(44) H(46) 0.980 no
C(45) H(47) 0.980 no
C(45) H(48) 0.980 no
C(45) H(49) 0.980 no
C(46) H(50) 0.980 no
C(46) H(51) 0.980 no
C(46) H(52) 0.980 no
C(48) H(53) 0.980 no
C(48) H(54) 0.980 no
C(48) H(55) 0.980 no
C(49) H(56) 0.980 no
C(49) H(57) 0.980 no
C(49) H(58) 0.980 no
C(50) H(59) 0.980 no
C(50) H(60) 0.980 no
C(50) H(61) 0.980 no
C(52) H(62) 0.980 no
C(52) H(63) 0.980 no
C(52) H(64) 0.980 no
C(53) H(65) 0.980 no
C(53) H(66) 0.980 no
C(53) H(67) 0.980 no
C(54) H(68) 0.980 no
C(54) H(69) 0.980 no
C(54) H(70) 0.980 no
C(56) H(71) 0.980 no
C(56) H(72) 0.980 no
C(56) H(73) 0.980 no
C(57) H(74) 0.980 no
C(57) H(75) 0.980 no
C(57) H(76) 0.980 no
C(58) H(77) 0.980 no
C(58) H(78) 0.980 no
C(58) H(79) 0.980 no
C(60) H(80) 0.980 no
C(60) H(81) 0.980 no
C(60) H(82) 0.980 no
C(61) H(83) 0.980 no
C(61) H(84) 0.980 no
C(61) H(85) 0.980 no
C(62) H(86) 0.980 no
C(62) H(87) 0.980 no
C(62) H(88) 0.980 no

loop_
_geom_contact_atom_site_label_1
_geom_contact_atom_site_label_2
_geom_contact_distance
_geom_contact_site_symmetry_2
Cl(2) C(4) 3.441(6) 6_555
C(4) Cl(2) 3.441(6) 6_545
C(34) C(56) 3.573(13) 7_566
C(56) C(34) 3.573(13) 7_566
Fe(1) H(21) 3.361 4_574
Cl(1) H(27) 3.488 2_555
Cl(1) H(30) 3.093 2_555
Cl(1) H(72) 3.497 6_555
Cl(2) H(3) 2.799 6_555
Cl(2) H(4) 3.391 6_555
Cl(2) H(18) 3.384 4_574
Cl(2) H(21) 3.391 4_574
Cl(2) H(24) 3.229 4_574
Cl(2) H(67) 3.152 6_555
P(1) H(66) 3.212 6_555
C(2) H(50) 3.113 7_566
C(2) H(51) 3.521 7_566
C(3) H(17) 3.001 7_566
C(3) H(18) 3.569 7_566
C(3) H(45) 3.122 7_566
C(3) H(50) 2.959 7_566
C(4) H(17) 3.427 7_566
C(4) H(18) 3.576 7_566
C(4) H(41) 3.563 6_545
C(7) H(66) 2.845 6_555
C(8) H(62) 3.550 6_555
C(8) H(63) 3.316 6_555
C(8) H(66) 3.182 6_555
C(9) H(63) 3.482 6_555
C(12) H(66) 3.319 6_555
C(13) H(62) 3.495 6_555
C(13) H(66) 3.566 6_555
C(14) H(62) 3.127 6_555
C(14) H(66) 3.496 6_555
C(14) H(67) 3.532 6_555
C(15) H(62) 3.438 6_555
C(19) H(21) 3.496 4_574
C(20) H(21) 3.259 4_574
C(20) H(22) 3.336 4_574
C(21) H(22) 3.568 4_574
C(21) H(68) 3.558 7_565
C(22) H(43) 3.550 6_545
C(22) H(68) 3.003 7_565
C(23) H(43) 3.519 6_545
C(23) H(68) 3.281 7_565
C(32) H(2) 3.222 7_566
C(32) H(86) 3.179 4_575
C(33) H(11) 3.566 4_575
C(33) H(14) 3.531 4_575
C(33) H(61) 3.072 4_575
C(33) H(63) 3.120 6_555
C(33) H(85) 3.525 4_575
C(34) H(71) 3.278 7_566
C(34) H(72) 3.314 7_566
C(34) H(73) 3.544 7_566
C(36) H(59) 3.214 2_555
C(36) H(60) 3.434 4_575
C(37) H(29) 3.280 2_555
C(37) H(57) 3.565 2_555
C(38) H(33) 3.215 2_555
C(38) H(74) 3.473 6_555
C(38) H(75) 3.355 5_455
C(38) H(75) 3.455 6_555
C(40) H(55) 3.311 6_555
C(40) H(56) 3.557 6_555
C(41) H(80) 3.475 2_655
C(41) H(81) 3.200 2_655
C(42) H(67) 3.553 6_555
C(44) H(2) 3.055 7_566
C(44) H(87) 3.469 4_575
C(45) H(54) 2.917 8_565
C(45) H(56) 3.398 8_565
C(45) H(57) 3.334 8_565
C(46) H(1) 3.116 7_566
C(46) H(2) 3.138 7_566
C(46) H(25) 3.318 7_566
C(48) H(35) 3.293 6_545
C(48) H(48) 3.466 8_464
C(48) H(49) 3.492 8_464
C(49) H(42) 3.542 6_545
C(49) H(48) 2.930 8_464
C(50) H(22) 3.228 4_574
C(50) H(26) 3.093 2_555
C(50) H(28) 3.287 4_574
C(52) H(20) 3.385 6_545
C(52) H(43) 3.559 6_545
C(52) H(83) 3.370 7_565
C(52) H(84) 3.568 7_565
C(52) H(85) 3.401 7_565
C(53) H(8) 3.486 6_545
C(53) H(43) 3.419 6_545
C(54) H(12) 3.509 7_565
C(54) H(68) 3.366 7_565
C(56) H(23) 3.541 7_566
C(56) H(24) 3.080 7_566
C(56) H(25) 3.535 7_566
C(57) H(34) 3.228 6_545
C(57) H(75) 3.504 2_655
C(58) H(82) 3.516 2_655
C(60) H(38) 3.090 2_655
C(60) H(80) 3.500 2_655
C(61) H(20) 3.438 4_574
C(61) H(63) 3.480 7_565
C(61) H(64) 3.030 7_565
C(62) H(3) 3.451 6_555
C(62) H(18) 3.308 4_574
C(62) H(46) 3.565 4_574
H(1) C(46) 3.116 7_566
H(1) H(50) 2.627 7_566
H(1) H(51) 2.745 7_566
H(2) C(32) 3.222 7_566
H(2) C(44) 3.055 7_566
H(2) C(46) 3.138 7_566
H(2) H(17) 2.659 7_566
H(2) H(18) 3.120 7_566
H(2) H(19) 3.397 7_566
H(2) H(45) 2.278 7_566
H(2) H(46) 3.101 7_566
H(2) H(50) 2.305 7_566
H(2) H(51) 3.300 7_566
H(2) H(86) 3.451 6_545
H(3) Cl(2) 2.799 6_545
H(3) C(62) 3.451 6_545
H(3) H(17) 3.418 7_566
H(3) H(18) 3.133 7_566
H(3) H(41) 2.859 6_545
H(3) H(86) 3.045 6_545
H(3) H(88) 3.153 6_545
H(4) Cl(2) 3.391 6_545
H(4) H(41) 3.446 6_545
H(4) H(43) 3.366 6_545
H(5) H(62) 3.225 6_555
H(5) H(63) 3.200 6_555
H(5) H(66) 3.407 6_555
H(6) H(60) 3.468 4_575
H(6) H(61) 3.016 4_575
H(8) C(53) 3.486 6_555
H(8) H(62) 3.204 6_555
H(8) H(66) 3.173 6_555
H(8) H(67) 2.900 6_555
H(9) H(36) 3.514 3_676
H(11) C(33) 3.566 4_574
H(11) H(21) 3.004 4_574
H(11) H(22) 3.278 4_574
H(12) C(54) 3.509 7_565
H(12) H(35) 3.456 6_545
H(12) H(68) 2.980 7_565
H(12) H(70) 3.305 7_565
H(12) H(83) 3.128 7_565
H(14) C(33) 3.531 4_574
H(14) H(18) 3.248 4_574
H(14) H(20) 3.002 4_574
H(14) H(21) 3.150 4_574
H(15) H(77) 3.134 2_655
H(15) H(82) 3.337 2_655
H(17) C(3) 3.001 7_566
H(17) C(4) 3.427 7_566
H(17) H(2) 2.659 7_566
H(17) H(3) 3.418 7_566
H(17) H(52) 3.207 7_566
H(18) Cl(2) 3.384 4_575
H(18) C(3) 3.569 7_566
H(18) C(4) 3.576 7_566
H(18) C(62) 3.308 4_575
H(18) H(2) 3.120 7_566
H(18) H(3) 3.133 7_566
H(18) H(14) 3.248 4_575
H(18) H(84) 3.258 4_575
H(18) H(85) 3.198 4_575
H(18) H(86) 2.329 4_575
H(19) H(2) 3.397 7_566
H(19) H(63) 3.320 6_555
H(19) H(84) 3.328 4_575
H(19) H(86) 3.267 4_575
H(20) C(52) 3.385 6_555
H(20) C(61) 3.438 4_575
H(20) H(14) 3.002 4_575
H(20) H(63) 2.448 6_555
H(20) H(68) 3.584 6_555
H(20) H(84) 3.485 4_575
H(20) H(85) 2.584 4_575
H(20) H(86) 3.508 4_575
H(21) Fe(1) 3.361 4_575
H(21) Cl(2) 3.391 4_575
H(21) C(19) 3.496 4_575
H(21) C(20) 3.259 4_575
H(21) H(11) 3.004 4_575
H(21) H(14) 3.150 4_575
H(21) H(61) 3.079 4_575
H(22) C(20) 3.336 4_575
H(22) C(21) 3.568 4_575
H(22) C(50) 3.228 4_575
H(22) H(11) 3.278 4_575
H(22) H(61) 2.260 4_575
H(22) H(63) 3.077 6_555
H(22) H(68) 3.491 6_555
H(22) H(69) 3.465 6_555
H(23) C(56) 3.541 7_566
H(23) H(61) 3.402 4_575
H(23) H(71) 3.380 7_566
H(23) H(72) 3.028 7_566
H(24) Cl(2) 3.229 4_575
H(24) C(56) 3.080 7_566
H(24) H(71) 2.940 7_566
H(24) H(72) 2.951 7_566
H(24) H(73) 2.823 7_566
H(25) C(46) 3.318 7_566
H(25) C(56) 3.535 7_566
H(25) H(47) 2.839 7_566
H(25) H(51) 2.735 7_566
H(25) H(52) 3.031 7_566
H(25) H(71) 2.985 7_566
H(25) H(72) 3.431 7_566
H(26) C(50) 3.093 2_555
H(26) H(57) 2.886 2_555
H(26) H(59) 2.311 2_555
H(26) H(60) 3.114 2_555
H(26) H(61) 3.498 2_555
H(27) Cl(1) 3.488 2_555
H(27) H(59) 3.366 2_555
H(27) H(60) 3.365 4_575
H(27) H(72) 3.571 5_455
H(28) C(50) 3.287 4_575
H(28) H(60) 2.657 4_575
H(28) H(61) 3.127 4_575
H(29) C(37) 3.280 2_555
H(29) H(29) 2.465 2_555
H(29) H(30) 3.270 2_555
H(29) H(33) 3.342 2_555
H(30) Cl(1) 3.093 2_555
H(30) H(29) 3.270 2_555
H(30) H(57) 3.094 2_555
H(30) H(58) 3.224 2_555
H(30) H(59) 3.125 2_555
H(31) H(57) 3.174 2_555
H(32) H(60) 3.595 4_575
H(32) H(74) 3.519 6_555
H(32) H(75) 3.025 5_455
H(32) H(75) 3.452 6_555
H(32) H(76) 3.397 6_555
H(32) H(78) 3.486 5_455
H(33) C(38) 3.215 2_555
H(33) H(29) 3.342 2_555
H(33) H(33) 2.444 2_555
H(33) H(34) 3.147 2_555
H(33) H(75) 2.842 5_455
H(33) H(75) 3.279 6_555
H(34) C(57) 3.228 6_555
H(34) H(33) 3.147 2_555
H(34) H(74) 2.740 6_555
H(34) H(75) 3.069 6_555
H(34) H(76) 3.368 6_555
H(35) C(48) 3.293 6_555
H(35) H(12) 3.456 6_555
H(35) H(54) 3.470 6_555
H(35) H(55) 2.380 6_555
H(35) H(56) 2.960 6_555
H(36) H(9) 3.514 3_676
H(36) H(37) 3.412 3_676
H(36) H(44) 2.832 3_676
H(36) H(55) 3.555 6_555
H(36) H(56) 3.274 6_555
H(37) H(36) 3.412 3_676
H(37) H(37) 3.041 3_676
H(38) C(60) 3.090 2_655
H(38) H(80) 3.043 2_655
H(38) H(81) 2.392 2_655
H(38) H(82) 3.431 2_655
H(39) H(80) 3.132 2_655
H(39) H(81) 3.281 2_655
H(40) H(81) 3.549 2_655
H(41) C(4) 3.563 6_555
H(41) H(3) 2.859 6_555
H(41) H(4) 3.446 6_555
H(42) C(49) 3.542 6_555
H(42) H(55) 3.445 6_555
H(42) H(56) 2.893 6_555
H(42) H(58) 3.387 6_555
H(43) C(22) 3.550 6_555
H(43) C(23) 3.519 6_555
H(43) C(52) 3.559 6_555
H(43) C(53) 3.419 6_555
H(43) H(4) 3.366 6_555
H(43) H(62) 2.871 6_555
H(43) H(67) 2.645 6_555
H(44) H(36) 2.832 3_676
H(44) H(56) 3.528 8_565
H(44) H(87) 3.486 4_575
H(45) C(3) 3.122 7_566
H(45) H(2) 2.278 7_566
H(45) H(87) 3.290 4_575
H(46) C(62) 3.565 4_575
H(46) H(2) 3.101 7_566
H(46) H(84) 2.837 4_575
H(46) H(86) 3.210 4_575
H(46) H(87) 3.068 4_575
H(47) H(25) 2.839 7_566
H(47) H(54) 3.154 8_565
H(47) H(57) 3.479 8_565
H(48) C(48) 3.466 8_565
H(48) C(49) 2.930 8_565
H(48) H(54) 2.570 8_565
H(48) H(56) 2.545 8_565
H(48) H(57) 2.475 8_565
H(49) C(48) 3.492 8_565
H(49) H(54) 2.577 8_565
H(49) H(56) 3.450 8_565
H(50) C(2) 3.113 7_566
H(50) C(3) 2.959 7_566
H(50) H(1) 2.627 7_566
H(50) H(2) 2.305 7_566
H(51) C(2) 3.521 7_566
H(51) H(1) 2.745 7_566
H(51) H(2) 3.300 7_566
H(51) H(25) 2.735 7_566
H(52) H(17) 3.207 7_566
H(52) H(25) 3.031 7_566
H(53) H(78) 3.214 8_464
H(53) H(83) 3.319 7_565
H(54) C(45) 2.917 8_464
H(54) H(35) 3.470 6_545
H(54) H(47) 3.154 8_464
H(54) H(48) 2.570 8_464
H(54) H(49) 2.577 8_464
H(54) H(78) 3.086 8_464
H(55) C(40) 3.311 6_545
H(55) H(35) 2.380 6_545
H(55) H(36) 3.555 6_545
H(55) H(42) 3.445 6_545
H(55) H(83) 3.452 7_565
H(56) C(40) 3.557 6_545
H(56) C(45) 3.398 8_464
H(56) H(35) 2.960 6_545
H(56) H(36) 3.274 6_545
H(56) H(42) 2.893 6_545
H(56) H(44) 3.528 8_464
H(56) H(48) 2.545 8_464
H(56) H(49) 3.450 8_464
H(57) C(37) 3.565 2_555
H(57) C(45) 3.334 8_464
H(57) H(26) 2.886 2_555
H(57) H(30) 3.094 2_555
H(57) H(31) 3.174 2_555
H(57) H(47) 3.479 8_464
H(57) H(48) 2.475 8_464
H(58) H(30) 3.224 2_555
H(58) H(42) 3.387 6_545
H(59) C(36) 3.214 2_555
H(59) H(26) 2.311 2_555
H(59) H(27) 3.366 2_555
H(59) H(30) 3.125 2_555
H(60) C(36) 3.434 4_574
H(60) H(6) 3.468 4_574
H(60) H(26) 3.114 2_555
H(60) H(27) 3.365 4_574
H(60) H(28) 2.657 4_574
H(60) H(32) 3.595 4_574
H(61) C(33) 3.072 4_574
H(61) H(6) 3.016 4_574
H(61) H(21) 3.079 4_574
H(61) H(22) 2.260 4_574
H(61) H(23) 3.402 4_574
H(61) H(26) 3.498 2_555
H(61) H(28) 3.127 4_574
H(62) C(8) 3.550 6_545
H(62) C(13) 3.495 6_545
H(62) C(14) 3.127 6_545
H(62) C(15) 3.438 6_545
H(62) H(5) 3.225 6_545
H(62) H(8) 3.204 6_545
H(62) H(43) 2.871 6_545
H(63) C(8) 3.316 6_545
H(63) C(9) 3.482 6_545
H(63) C(33) 3.120 6_545
H(63) C(61) 3.480 7_565
H(63) H(5) 3.200 6_545
H(63) H(19) 3.320 6_545
H(63) H(20) 2.448 6_545
H(63) H(22) 3.077 6_545
H(63) H(83) 3.451 7_565
H(63) H(84) 3.412 7_565
H(63) H(85) 3.018 7_565
H(64) C(61) 3.030 7_565
H(64) H(68) 3.589 7_565
H(64) H(70) 3.477 7_565
H(64) H(83) 2.565 7_565
H(64) H(84) 3.117 7_565
H(64) H(85) 2.919 7_565
H(66) P(1) 3.212 6_545
H(66) C(7) 2.845 6_545
H(66) C(8) 3.182 6_545
H(66) C(12) 3.319 6_545
H(66) C(13) 3.566 6_545
H(66) C(14) 3.496 6_545
H(66) H(5) 3.407 6_545
H(66) H(8) 3.173 6_545
H(67) Cl(2) 3.152 6_545
H(67) C(14) 3.532 6_545
H(67) C(42) 3.553 6_545
H(67) H(8) 2.900 6_545
H(67) H(43) 2.645 6_545
H(68) C(21) 3.558 7_565
H(68) C(22) 3.003 7_565
H(68) C(23) 3.281 7_565
H(68) C(54) 3.366 7_565
H(68) H(12) 2.980 7_565
H(68) H(20) 3.584 6_545
H(68) H(22) 3.491 6_545
H(68) H(64) 3.589 7_565
H(68) H(68) 2.831 7_565
H(68) H(70) 3.209 7_565
H(69) H(22) 3.465 6_545
H(70) H(12) 3.305 7_565
H(70) H(64) 3.477 7_565
H(70) H(68) 3.209 7_565
H(71) C(34) 3.278 7_566
H(71) H(23) 3.380 7_566
H(71) H(24) 2.940 7_566
H(71) H(25) 2.985 7_566
H(72) Cl(1) 3.497 6_545
H(72) C(34) 3.314 7_566
H(72) H(23) 3.028 7_566
H(72) H(24) 2.951 7_566
H(72) H(25) 3.431 7_566
H(72) H(27) 3.571 5_545
H(73) C(34) 3.544 7_566
H(73) H(24) 2.823 7_566
H(74) C(38) 3.473 6_545
H(74) H(32) 3.519 6_545
H(74) H(34) 2.740 6_545
H(75) C(38) 3.355 5_545
H(75) C(38) 3.455 6_545
H(75) C(57) 3.504 2_655
H(75) H(32) 3.025 5_545
H(75) H(32) 3.452 6_545
H(75) H(33) 2.842 5_545
H(75) H(33) 3.279 6_545
H(75) H(34) 3.069 6_545
H(75) H(75) 2.808 2_655
H(75) H(76) 3.314 2_655
H(75) H(77) 3.586 2_655
H(76) H(32) 3.397 6_545
H(76) H(34) 3.368 6_545
H(76) H(75) 3.314 2_655
H(76) H(77) 3.020 2_655
H(77) H(15) 3.134 2_655
H(77) H(75) 3.586 2_655
H(77) H(76) 3.020 2_655
H(77) H(82) 2.853 2_655
H(78) H(32) 3.486 5_545
H(78) H(53) 3.214 8_565
H(78) H(54) 3.086 8_565
H(79) H(81) 3.504 2_655
H(79) H(82) 3.291 2_655
H(80) C(41) 3.475 2_655
H(80) C(60) 3.500 2_655
H(80) H(38) 3.043 2_655
H(80) H(39) 3.132 2_655
H(80) H(80) 2.755 2_655
H(80) H(82) 3.394 2_655
H(81) C(41) 3.200 2_655
H(81) H(38) 2.392 2_655
H(81) H(39) 3.281 2_655
H(81) H(40) 3.549 2_655
H(81) H(79) 3.504 2_655
H(82) C(58) 3.516 2_655
H(82) H(15) 3.337 2_655
H(82) H(38) 3.431 2_655
H(82) H(77) 2.853 2_655
H(82) H(79) 3.291 2_655
H(82) H(80) 3.394 2_655
H(82) H(82) 3.262 2_655
H(83) C(52) 3.370 7_565
H(83) H(12) 3.128 7_565
H(83) H(53) 3.319 7_565
H(83) H(55) 3.452 7_565
H(83) H(63) 3.451 7_565
H(83) H(64) 2.565 7_565
H(84) C(52) 3.568 7_565
H(84) H(18) 3.258 4_574
H(84) H(19) 3.328 4_574
H(84) H(20) 3.485 4_574
H(84) H(46) 2.837 4_574
H(84) H(63) 3.412 7_565
H(84) H(64) 3.117 7_565
H(85) C(33) 3.525 4_574
H(85) C(52) 3.401 7_565
H(85) H(18) 3.198 4_574
H(85) H(20) 2.584 4_574
H(85) H(63) 3.018 7_565
H(85) H(64) 2.919 7_565
H(86) C(32) 3.179 4_574
H(86) H(2) 3.451 6_555
H(86) H(3) 3.045 6_555
H(86) H(18) 2.329 4_574
H(86) H(19) 3.267 4_574
H(86) H(20) 3.508 4_574
H(86) H(46) 3.210 4_574
H(87) C(44) 3.469 4_574
H(87) H(44) 3.486 4_574
H(87) H(45) 3.290 4_574
H(87) H(46) 3.068 4_574
H(88) H(3) 3.153 6_555

loop_
_geom_torsion_atom_site_label_1
_geom_torsion_atom_site_label_2
_geom_torsion_atom_site_label_3
_geom_torsion_atom_site_label_4
_geom_torsion
Cl(1) Fe(1) P(1) C(1) 73.44(18)
Cl(1) Fe(1) P(1) C(7) -40.96(19)
Cl(1) Fe(1) P(1) C(13) -175.08(19)
Cl(1) Fe(1) P(2) C(6) -75.68(16)
Cl(1) Fe(1) P(2) C(19) 41.1(2)
Cl(1) Fe(1) P(2) C(25) 166.86(18)
Cl(2) Fe(1) P(1) C(1) -144.31(17)
Cl(2) Fe(1) P(1) C(7) 101.29(19)
Cl(2) Fe(1) P(1) C(13) -32.8(2)
Cl(2) Fe(1) P(2) C(6) 145.36(15)
Cl(2) Fe(1) P(2) C(19) -97.8(2)
Cl(2) Fe(1) P(2) C(25) 27.90(19)
P(1) Fe(1) P(2) C(6) 31.72(15)
P(1) Fe(1) P(2) C(19) 148.5(2)
P(1) Fe(1) P(2) C(25) -85.74(18)
P(2) Fe(1) P(1) C(1) -33.21(17)
P(2) Fe(1) P(1) C(7) -147.61(19)
P(2) Fe(1) P(1) C(13) 78.27(19)
Fe(1) P(1) C(1) C(2) -148.3(3)
Fe(1) P(1) C(1) C(6) 31.1(3)
Fe(1) P(1) C(7) C(8) -149.5(3)
Fe(1) P(1) C(7) C(12) 32.4(4)
Fe(1) P(1) C(13) C(14) 26.7(5)
Fe(1) P(1) C(13) C(18) -153.5(4)
C(1) P(1) C(7) C(8) 96.6(4)
C(1) P(1) C(7) C(12) -81.4(4)
C(7) P(1) C(1) C(2) -20.9(4)
C(7) P(1) C(1) C(6) 158.5(3)
C(1) P(1) C(13) C(14) 137.8(4)
C(1) P(1) C(13) C(18) -42.4(5)
C(13) P(1) C(1) C(2) 90.3(4)
C(13) P(1) C(1) C(6) -90.2(4)
C(7) P(1) C(13) C(14) -113.7(4)
C(7) P(1) C(13) C(18) 66.1(5)
C(13) P(1) C(7) C(8) -11.7(4)
C(13) P(1) C(7) C(12) 170.3(4)
Fe(1) P(2) C(6) C(1) -24.5(3)
Fe(1) P(2) C(6) C(5) 152.7(3)
Fe(1) P(2) C(19) C(20) -26.8(5)
Fe(1) P(2) C(19) C(24) 157.9(3)
Fe(1) P(2) C(25) C(26) -60.2(4)
Fe(1) P(2) C(25) C(30) 130.3(4)
C(6) P(2) C(19) C(20) 90.4(4)
C(6) P(2) C(19) C(24) -84.9(4)
C(19) P(2) C(6) C(1) -155.3(3)
C(19) P(2) C(6) C(5) 21.9(4)
C(6) P(2) C(25) C(26) -175.5(4)
C(6) P(2) C(25) C(30) 15.0(5)
C(25) P(2) C(6) C(1) 98.1(4)
C(25) P(2) C(6) C(5) -84.6(4)
C(19) P(2) C(25) C(26) 76.7(4)
C(19) P(2) C(25) C(30) -92.8(4)
C(25) P(2) C(19) C(20) -158.3(4)
C(25) P(2) C(19) C(24) 26.4(5)
P(1) C(1) C(2) C(3) -179.0(4)
P(1) C(1) C(6) P(2) -4.8(5)
P(1) C(1) C(6) C(5) 177.9(3)
C(2) C(1) C(6) P(2) 174.7(3)
C(2) C(1) C(6) C(5) -2.7(7)
C(6) C(1) C(2) C(3) 1.5(7)
C(1) C(2) C(3) C(4) -0.3(6)
C(2) C(3) C(4) C(5) 0.1(7)
C(3) C(4) C(5) C(6) -1.3(8)
C(4) C(5) C(6) P(2) -174.7(4)
C(4) C(5) C(6) C(1) 2.6(7)
P(1) C(7) C(8) C(9) -177.7(3)
P(1) C(7) C(12) C(11) 177.2(4)
C(8) C(7) C(12) C(11) -0.8(7)
C(12) C(7) C(8) C(9) 0.3(6)
C(7) C(8) C(9) C(10) 0.1(5)
C(7) C(8) C(9) C(31) 179.2(4)
C(8) C(9) C(10) C(11) -0.0(7)
C(8) C(9) C(31) C(32) -12.5(7)
C(8) C(9) C(31) C(33) 107.2(6)
C(8) C(9) C(31) C(34) -133.7(6)
C(10) C(9) C(31) C(32) 166.5(5)
C(10) C(9) C(31) C(33) -73.8(6)
C(10) C(9) C(31) C(34) 45.3(7)
C(31) C(9) C(10) C(11) -179.1(4)
C(9) C(10) C(11) C(12) -0.5(8)
C(9) C(10) C(11) C(35) 177.4(5)
C(10) C(11) C(12) C(7) 0.9(8)
C(10) C(11) C(35) C(36) -0.9(9)
C(10) C(11) C(35) C(37) -120.0(6)
C(10) C(11) C(35) C(38) 120.0(7)
C(12) C(11) C(35) C(36) 177.0(6)
C(12) C(11) C(35) C(37) 57.8(7)
C(12) C(11) C(35) C(38) -62.2(8)
C(35) C(11) C(12) C(7) -177.0(5)
P(1) C(13) C(14) C(15) 178.0(4)
P(1) C(13) C(18) C(17) -176.9(4)
C(14) C(13) C(18) C(17) 2.9(8)
C(18) C(13) C(14) C(15) -1.9(8)
C(13) C(14) C(15) C(16) -0.5(9)
C(13) C(14) C(15) C(39) 178.0(5)
C(14) C(15) C(16) C(17) 2.0(9)
C(14) C(15) C(39) C(40) 140.4(8)
C(14) C(15) C(39) C(41) -97.7(9)
C(14) C(15) C(39) C(42) 23.5(10)
C(16) C(15) C(39) C(40) -41.1(10)
C(16) C(15) C(39) C(41) 80.7(9)
C(16) C(15) C(39) C(42) -158.1(7)
C(39) C(15) C(16) C(17) -176.5(6)
C(15) C(16) C(17) C(18) -1.1(9)
C(15) C(16) C(17) C(43) -179.1(6)
C(16) C(17) C(18) C(13) -1.4(8)
C(16) C(17) C(43) C(44) 59.7(8)
C(16) C(17) C(43) C(45) -60.0(8)
C(16) C(17) C(43) C(46) -178.6(6)
C(18) C(17) C(43) C(44) -118.3(7)
C(18) C(17) C(43) C(45) 122.1(7)
C(18) C(17) C(43) C(46) 3.5(9)
C(43) C(17) C(18) C(13) 176.6(5)
P(2) C(19) C(20) C(21) -175.0(4)
P(2) C(19) C(24) C(23) 173.7(4)
C(20) C(19) C(24) C(23) -1.6(8)
C(24) C(19) C(20) C(21) 0.3(7)
C(19) C(20) C(21) C(22) 0.0(8)
C(19) C(20) C(21) C(47) -178.9(5)
C(20) C(21) C(22) C(23) 1.0(9)
C(20) C(21) C(47) C(48) -162.7(8)
C(20) C(21) C(47) C(49) -62.6(9)
C(20) C(21) C(47) C(50) 33.9(12)
C(22) C(21) C(47) C(48) 18.4(11)
C(22) C(21) C(47) C(49) 118.5(8)
C(22) C(21) C(47) C(50) -145.0(9)
C(47) C(21) C(22) C(23) 179.9(4)
C(21) C(22) C(23) C(24) -2.2(9)
C(21) C(22) C(23) C(51) 176.7(6)
C(22) C(23) C(24) C(19) 2.5(8)
C(22) C(23) C(51) C(52) -15.1(9)
C(22) C(23) C(51) C(53) -129.4(6)
C(22) C(23) C(51) C(54) 108.6(8)
C(24) C(23) C(51) C(52) 163.8(6)
C(24) C(23) C(51) C(53) 49.4(8)
C(24) C(23) C(51) C(54) -72.5(9)
C(51) C(23) C(24) C(19) -176.5(5)
P(2) C(25) C(26) C(27) -166.9(4)
P(2) C(25) C(30) C(29) 166.6(4)
C(26) C(25) C(30) C(29) -2.4(7)
C(30) C(25) C(26) C(27) 2.8(7)
C(25) C(26) C(27) C(28) -2.5(8)
C(25) C(26) C(27) C(59) 175.4(5)
C(26) C(27) C(28) C(29) 1.8(9)
C(26) C(27) C(59) C(60) 164.4(9)
C(26) C(27) C(59) C(61) -54.6(11)
C(26) C(27) C(59) C(62) 51.7(8)
C(28) C(27) C(59) C(60) -17.9(12)
C(28) C(27) C(59) C(61) 123.1(9)
C(28) C(27) C(59) C(62) -130.6(7)
C(59) C(27) C(28) C(29) -175.9(6)
C(27) C(28) C(29) C(30) -1.4(8)
C(27) C(28) C(29) C(55) 176.7(5)
C(28) C(29) C(30) C(25) 1.7(7)
C(28) C(29) C(55) C(56) -179.8(5)
C(28) C(29) C(55) C(57) -59.8(7)
C(28) C(29) C(55) C(58) 58.7(8)
C(30) C(29) C(55) C(56) -1.8(8)
C(30) C(29) C(55) C(57) 118.2(6)
C(30) C(29) C(55) C(58) -123.3(6)
C(55) C(29) C(30) C(25) -176.4(5)
